data_7110911
loop_
_publ_author_name
'Gillon, Amy'
'Heslop, Katie'
'Hyett, David J.'
'Martorell, Aina'
'Orpen, A. Guy'
'Pringle, Paul G.'
'Claver, Carmen'
'Fernandez, Elena'

_publ_section_title
;
 Biarylphosphonites: a class of monodentate phosphorus(iii) ligands that
 outperform their chelating analogues in asymmetric hydrogenation
 catalysis
;
_journal_issue 11
_journal_name_full 'Chemical Communications'
_journal_page_first 961
_journal_paper_doi 10.1039/b001638l
_journal_year 2000
_chemical_formula_sum 'C72.76 H50.76 Cl4.27 O5 P2 Pt'
_chemical_formula_weight 1413.38
_chemical_name_systematic
; 
 ? 
;
_space_group_IT_number 19
_symmetry_cell_setting orthorhombic
_symmetry_space_group_name_Hall 'P 2ac 2ab'
_symmetry_space_group_name_H-M 'P 21 21 21'
_atom_sites_solution_hydrogens geom
_atom_sites_solution_primary direct
_atom_sites_solution_secondary difmap
_audit_creation_method SHELXL-97
_cell_angle_alpha 90.00
_cell_angle_beta 90.00
_cell_angle_gamma 90.00
_cell_formula_units_Z 4
_cell_length_a 13.3036(19)
_cell_length_b 19.602(4)
_cell_length_c 23.287(4)
_cell_measurement_reflns_used 132
_cell_measurement_temperature 173(2)
_cell_volume 6072.7(18)
_computing_cell_refinement 'SAINT (Siemens, 1995b)'
_computing_data_collection 'SMART (Siemens, 1995b)'
_computing_data_reduction 'SAINT (Siemens, 1995b)'
_computing_molecular_graphics 'SHELXTL (Siemens, 1995a)'
_computing_publication_material 'SHELXTL (Siemens, 1995a)'
_computing_structure_refinement 'SHELXTL (Siemens, 1995a)'
_computing_structure_solution 'SHELXTL (Siemens, 1995a)'
_diffrn_ambient_temperature 173(2)
_diffrn_measured_fraction_theta_full 0.999
_diffrn_measured_fraction_theta_max 0.999
_diffrn_measurement_device_type 'Siemens SMART CCD diffractometer'
_diffrn_measurement_method '\w rotation with narrow frames'
_diffrn_radiation_monochromator graphite
_diffrn_radiation_source 'fine-focus sealed tube'
_diffrn_radiation_type MoK\a
_diffrn_radiation_wavelength 0.71073
_diffrn_reflns_av_R_equivalents 0.0758
_diffrn_reflns_av_sigmaI/netI 0.0955
_diffrn_reflns_limit_h_max 12
_diffrn_reflns_limit_h_min -15
_diffrn_reflns_limit_k_max 23
_diffrn_reflns_limit_k_min -23
_diffrn_reflns_limit_l_max 27
_diffrn_reflns_limit_l_min -27
_diffrn_reflns_number 33374
_diffrn_reflns_theta_full 25.00
_diffrn_reflns_theta_max 25.00
_diffrn_reflns_theta_min 1.75
_diffrn_standards_decay_% none
_exptl_absorpt_coefficient_mu 2.605
_exptl_absorpt_correction_T_max 0.694168
_exptl_absorpt_correction_T_min 0.584882
_exptl_absorpt_correction_type multi-scan
_exptl_absorpt_process_details 'SADABS (Sheldrick, 1996)'
_exptl_crystal_colour colourless
_exptl_crystal_density_diffrn 1.546
_exptl_crystal_density_meas ?
_exptl_crystal_density_method 'Not measured'
_exptl_crystal_description block
_exptl_crystal_F_000 2832
_exptl_crystal_size_max 0.3
_exptl_crystal_size_mid 0.3
_exptl_crystal_size_min 0.2
_refine_diff_density_max 1.313
_refine_diff_density_min -0.758
_refine_diff_density_rms 0.108
_refine_ls_abs_structure_details 'Flack H D (1983), Acta Cryst. A39, 876-881'
_refine_ls_abs_structure_Flack -0.020(6)
_refine_ls_extinction_method none
_refine_ls_goodness_of_fit_ref 0.973
_refine_ls_hydrogen_treatment mixed
_refine_ls_matrix_type full
_refine_ls_number_parameters 776
_refine_ls_number_reflns 10674
_refine_ls_number_restraints 58
_refine_ls_restrained_S_all 0.979
_refine_ls_R_factor_all 0.0731
_refine_ls_R_factor_gt 0.0445
_refine_ls_shift/su_max 0.001
_refine_ls_shift/su_mean 0.000
_refine_ls_structure_factor_coef Fsqd
_refine_ls_weighting_details 'calc w=1/[\s^2^(Fo^2^)+(0.0382P)^2^+0.0000P] where P=(Fo^2^+2Fc^2^)/3'
_refine_ls_weighting_scheme calc
_refine_ls_wR_factor_gt 0.0853
_refine_ls_wR_factor_ref 0.0937
_reflns_number_gt 8024
_reflns_number_total 10674
_reflns_threshold_expression >2sigma(I)
_cod_data_source_file b001638lsup1.cif
_cod_data_source_block R,R-7.thf.(CHCl3)0.76
_cod_depositor_comments
;
The following automatic conversions were performed:

'_symmetry_cell_setting' value 'Orthorhombic' changed to
'orthorhombic' according to
/home/saulius/struct/CIF-dictionaries/cif_core.dic dictionary named
'cif_core.dic' version 2.4.2 from 2011-04-26.

Automatic conversion script
Id: cif_fix_values 1891 2012-01-12 08:04:46Z andrius 

The following automatic conversions were performed:

'_exptl_crystal_density_meas' value 'Not measured' was changed to '?'
- the value is perceived as not measured.

Automatic conversion script
Id: cif_fix_values 3008 2015-01-20 13:52:24Z robertas 
;
_cod_original_cell_volume 6072.9(18)
_cod_original_sg_symbol_H-M P2(1)2(1)2(1)
_cod_database_code 7110911

loop_
_symmetry_equiv_pos_as_xyz
'x, y, z'
'-x+1/2, -y, z+1/2'
'-x, y+1/2, -z+1/2'
'x+1/2, -y+1/2, -z'

loop_
_atom_site_label
_atom_site_type_symbol
_atom_site_fract_x
_atom_site_fract_y
_atom_site_fract_z
_atom_site_U_iso_or_equiv
_atom_site_adp_type
_atom_site_occupancy
_atom_site_symmetry_multiplicity
_atom_site_calc_flag
_atom_site_refinement_flags
Pt1 Pt 0.74015(2) 0.344370(15) 0.376583(13) 0.02332(8) Uani 1 1 d .
Cl1 Cl 0.71490(16) 0.25856(11) 0.44538(10) 0.0344(6) Uani 1 1 d .
Cl2 Cl 0.76946(18) 0.25990(10) 0.30746(10) 0.0363(6) Uani 1 1 d .
P1 P 0.70719(15) 0.41479(11) 0.44777(10) 0.0243(5) Uani 1 1 d .
P2 P 0.76920(17) 0.41659(10) 0.30644(9) 0.0257(5) Uani 1 1 d .
O11 O 0.7923(3) 0.4155(3) 0.4963(2) 0.0228(13) Uani 1 1 d .
O12 O 0.6989(4) 0.4938(2) 0.4303(2) 0.0216(14) Uani 1 1 d .
O21 O 0.7721(4) 0.4956(2) 0.3256(3) 0.0244(14) Uani 1 1 d .
O22 O 0.6857(4) 0.4153(3) 0.2568(2) 0.0246(13) Uani 1 1 d .
C101 C 0.5967(6) 0.3964(4) 0.4881(4) 0.029(2) Uani 1 1 d .
C102 C 0.5146(6) 0.3676(5) 0.4593(5) 0.039(3) Uani 1 1 d .
H102 H 0.5181 0.3577 0.4194 0.047 Uiso 1 1 calc R
C103 C 0.4282(7) 0.3538(6) 0.4905(5) 0.048(3) Uani 1 1 d .
H103 H 0.3737 0.3316 0.4718 0.058 Uiso 1 1 calc R
C104 C 0.4184(7) 0.3705(5) 0.5462(5) 0.055(3) Uani 1 1 d .
H104 H 0.3572 0.3617 0.5658 0.066 Uiso 1 1 calc R
C105 C 0.4996(7) 0.4012(5) 0.5753(4) 0.044(3) Uani 1 1 d .
H105 H 0.4935 0.4128 0.6148 0.053 Uiso 1 1 calc R
C106 C 0.5885(6) 0.4144(5) 0.5462(4) 0.031(2) Uani 1 1 d .
H106 H 0.6433 0.4354 0.5655 0.037 Uiso 1 1 calc R
C107 C 0.8805(6) 0.4536(4) 0.4841(3) 0.0192(19) Uani 1 1 d .
C108 C 0.9672(6) 0.4143(5) 0.4677(4) 0.030(2) Uani 1 1 d .
C109 C 0.9667(5) 0.3434(5) 0.4651(3) 0.027(2) Uani 1 1 d .
H109 H 0.9069 0.3191 0.4739 0.033 Uiso 1 1 calc R
C110 C 1.0520(6) 0.3081(5) 0.4499(4) 0.033(2) Uani 1 1 d .
H110 H 1.0512 0.2597 0.4480 0.039 Uiso 1 1 calc R
C111 C 1.1379(6) 0.3434(6) 0.4375(4) 0.040(2) Uani 1 1 d .
H111 H 1.1970 0.3191 0.4272 0.048 Uiso 1 1 calc R
C112 C 1.1403(6) 0.4117(5) 0.4397(4) 0.034(2) Uani 1 1 d .
H112 H 1.2015 0.4341 0.4306 0.041 Uiso 1 1 calc R
C113 C 1.0570(6) 0.4516(5) 0.4548(4) 0.030(2) Uani 1 1 d .
C114 C 1.0561(6) 0.5252(5) 0.4577(4) 0.030(2) Uani 1 1 d .
C115 C 1.1427(7) 0.5649(5) 0.4454(4) 0.039(2) Uani 1 1 d .
H115 H 1.2037 0.5422 0.4363 0.046 Uiso 1 1 calc R
C116 C 1.1414(7) 0.6332(5) 0.4463(4) 0.038(2) Uani 1 1 d .
H116 H 1.2009 0.6580 0.4377 0.045 Uiso 1 1 calc R
C117 C 1.0531(7) 0.6679(5) 0.4596(4) 0.040(3) Uani 1 1 d .
H117 H 1.0523 0.7164 0.4601 0.048 Uiso 1 1 calc R
C118 C 0.9670(7) 0.6320(5) 0.4723(4) 0.038(3) Uani 1 1 d .
H118 H 0.9069 0.6563 0.4804 0.046 Uiso 1 1 calc R
C119 C 0.9657(6) 0.5605(5) 0.4735(4) 0.027(2) Uani 1 1 d .
C120 C 0.8769(6) 0.5223(5) 0.4884(4) 0.023(2) Uani 1 1 d .
C121 C 0.7805(6) 0.5555(4) 0.5047(3) 0.0239(19) Uani 1 1 d .
C122 C 0.7728(6) 0.6015(4) 0.5538(3) 0.0241(18) Uani 1 1 d .
C123 C 0.8548(7) 0.6128(5) 0.5902(4) 0.037(2) Uani 1 1 d .
H123 H 0.9166 0.5904 0.5826 0.045 Uiso 1 1 calc R
C124 C 0.8478(6) 0.6553(6) 0.6362(4) 0.039(2) Uani 1 1 d .
H124 H 0.9041 0.6614 0.6608 0.047 Uiso 1 1 calc R
C125 C 0.7570(7) 0.6904(4) 0.6475(3) 0.038(2) Uani 1 1 d .
H125 H 0.7525 0.7218 0.6785 0.046 Uiso 1 1 calc R
C126 C 0.6771(6) 0.6784(4) 0.6133(4) 0.035(2) Uani 1 1 d .
H126 H 0.6159 0.7016 0.6213 0.042 Uiso 1 1 calc R
C127 C 0.6800(6) 0.6331(4) 0.5661(4) 0.026(2) Uani 1 1 d .
C128 C 0.5914(6) 0.6200(4) 0.5311(4) 0.028(2) Uani 1 1 d .
C129 C 0.4979(6) 0.6486(5) 0.5400(4) 0.036(2) Uani 1 1 d .
H129 H 0.4899 0.6791 0.5714 0.043 Uiso 1 1 calc R
C130 C 0.4179(7) 0.6357(5) 0.5069(5) 0.045(3) Uani 1 1 d .
H130 H 0.3546 0.6554 0.5159 0.055 Uiso 1 1 calc R
C131 C 0.4277(7) 0.5928(5) 0.4587(4) 0.038(2) Uani 1 1 d .
H131 H 0.3723 0.5855 0.4337 0.046 Uiso 1 1 calc R
C132 C 0.5160(6) 0.5624(5) 0.4485(4) 0.031(2) Uani 1 1 d .
H132 H 0.5221 0.5323 0.4167 0.038 Uiso 1 1 calc R
C133 C 0.6007(6) 0.5742(5) 0.4842(4) 0.028(2) Uani 1 1 d .
C134 C 0.6956(6) 0.5426(4) 0.4753(4) 0.026(2) Uani 1 1 d .
C201 C 0.8838(6) 0.4051(5) 0.2669(4) 0.032(2) Uani 1 1 d .
C202 C 0.8958(6) 0.4307(4) 0.2122(4) 0.031(2) Uani 1 1 d .
H202 H 0.8404 0.4498 0.1921 0.038 Uiso 1 1 calc R
C203 C 0.9913(8) 0.4281(5) 0.1865(5) 0.048(3) Uani 1 1 d .
H203 H 1.0011 0.4466 0.1493 0.058 Uiso 1 1 calc R
C204 C 1.0708(7) 0.3986(6) 0.2154(5) 0.053(3) Uani 1 1 d .
H204 H 1.1344 0.3951 0.1970 0.064 Uiso 1 1 calc R
C205 C 1.0595(7) 0.3746(6) 0.2694(5) 0.051(3) Uani 1 1 d .
H205 H 1.1154 0.3558 0.2893 0.061 Uiso 1 1 calc R
C206 C 0.9668(7) 0.3775(5) 0.2955(5) 0.038(3) Uani 1 1 d .
H206 H 0.9590 0.3604 0.3334 0.045 Uiso 1 1 calc R
C207 C 0.7737(6) 0.5456(4) 0.2805(3) 0.0254(19) Uani 1 1 d .
C208 C 0.8633(6) 0.5830(5) 0.2737(4) 0.029(2) Uani 1 1 d .
C209 C 0.9472(6) 0.5732(5) 0.3109(4) 0.037(2) Uani 1 1 d .
H209 H 0.9441 0.5407 0.3411 0.045 Uiso 1 1 calc R
C210 C 1.0312(7) 0.6107(6) 0.3026(5) 0.054(3) Uani 1 1 d .
H210 H 1.0871 0.6042 0.3274 0.065 Uiso 1 1 calc R
C211 C 1.0380(7) 0.6587(7) 0.2587(4) 0.056(3) Uani 1 1 d .
H211 H 1.0983 0.6840 0.2537 0.068 Uiso 1 1 calc R
C212 C 0.9574(7) 0.6698(5) 0.2223(4) 0.046(3) Uani 1 1 d .
H212 H 0.9623 0.7031 0.1928 0.055 Uiso 1 1 calc R
C213 C 0.8673(6) 0.6317(4) 0.2288(4) 0.026(2) Uani 1 1 d .
C214 C 0.7819(6) 0.6377(4) 0.1902(3) 0.030(2) Uani 1 1 d .
C215 C 0.7858(6) 0.6801(4) 0.1401(3) 0.032(2) Uani 1 1 d .
H215 H 0.8443 0.7062 0.1321 0.039 Uiso 1 1 calc R
C216 C 0.7059(7) 0.6828(4) 0.1043(4) 0.040(3) Uani 1 1 d .
H216 H 0.7099 0.7100 0.0706 0.048 Uiso 1 1 calc R
C217 C 0.6179(6) 0.6465(5) 0.1154(4) 0.037(2) Uani 1 1 d .
H217 H 0.5620 0.6500 0.0902 0.044 Uiso 1 1 calc R
C218 C 0.6131(6) 0.6061(4) 0.1630(4) 0.030(2) Uani 1 1 d .
H218 H 0.5540 0.5804 0.1705 0.035 Uiso 1 1 calc R
C219 C 0.6934(6) 0.6022(4) 0.2005(4) 0.028(2) Uani 1 1 d .
C220 C 0.6876(6) 0.5555(4) 0.2503(4) 0.027(2) Uani 1 1 d .
C221 C 0.5932(6) 0.5187(5) 0.2670(4) 0.026(2) Uani 1 1 d .
C222 C 0.5023(6) 0.5546(4) 0.2812(3) 0.024(2) Uani 1 1 d .
C223 C 0.4997(7) 0.6266(5) 0.2840(4) 0.033(2) Uani 1 1 d .
H223 H 0.5588 0.6524 0.2768 0.040 Uiso 1 1 calc R
C224 C 0.4119(6) 0.6588(5) 0.2972(4) 0.036(2) Uani 1 1 d .
H224 H 0.4109 0.7072 0.2986 0.043 Uiso 1 1 calc R
C225 C 0.3241(7) 0.6232(5) 0.3085(5) 0.045(3) Uani 1 1 d .
H225 H 0.2636 0.6468 0.3172 0.054 Uiso 1 1 calc R
C226 C 0.3262(6) 0.5529(5) 0.3068(4) 0.037(2) Uani 1 1 d .
H226 H 0.2658 0.5284 0.3139 0.044 Uiso 1 1 calc R
C227 C 0.4150(6) 0.5161(5) 0.2950(4) 0.027(2) Uani 1 1 d .
C228 C 0.4194(6) 0.4420(4) 0.2949(4) 0.029(2) Uani 1 1 d .
C229 C 0.3323(6) 0.4017(5) 0.3081(5) 0.050(3) Uani 1 1 d .
H229 H 0.2694 0.4229 0.3154 0.060 Uiso 1 1 calc R
C230 C 0.3415(7) 0.3309(5) 0.3099(4) 0.047(3) Uani 1 1 d .
H230 H 0.2845 0.3037 0.3190 0.056 Uiso 1 1 calc R
C231 C 0.4318(7) 0.2998(5) 0.2989(4) 0.045(3) Uani 1 1 d .
H231 H 0.4367 0.2515 0.3006 0.054 Uiso 1 1 calc R
C232 C 0.5157(6) 0.3379(5) 0.2853(4) 0.033(2) Uani 1 1 d .
H232 H 0.5777 0.3156 0.2776 0.039 Uiso 1 1 calc R
C233 C 0.5101(6) 0.4088(5) 0.2828(4) 0.027(2) Uani 1 1 d .
C234 C 0.5951(6) 0.4498(5) 0.2690(4) 0.026(2) Uani 1 1 d .
O1 O 0.3794(12) 0.2468(12) 0.1140(12) 0.331(14) Uani 1 1 d DU
C1 C 0.3013(19) 0.2489(13) 0.0745(8) 0.215(11) Uani 1 1 d DU
H1A H 0.3186 0.2221 0.0398 0.258 Uiso 1 1 calc R
H1B H 0.2874 0.2966 0.0629 0.258 Uiso 1 1 calc R
C2 C 0.2158(16) 0.2200(14) 0.1028(11) 0.314(19) Uani 1 1 d DU
H2A H 0.1525 0.2352 0.0844 0.377 Uiso 1 1 calc R
H2B H 0.2186 0.1696 0.1021 0.377 Uiso 1 1 calc R
C3 C 0.2226(17) 0.2437(10) 0.1565(10) 0.212(12) Uani 1 1 d DU
H3A H 0.2263 0.2044 0.1831 0.254 Uiso 1 1 calc R
H3B H 0.1604 0.2693 0.1656 0.254 Uiso 1 1 calc R
C4 C 0.305(2) 0.2863(14) 0.1667(12) 0.38(2) Uani 1 1 d DU
H4A H 0.3329 0.2813 0.2059 0.452 Uiso 1 1 calc R
H4B H 0.2911 0.3349 0.1583 0.452 Uiso 1 1 calc R
C99 C 0.332(2) 0.5179(13) 0.1115(11) 0.190(17) Uani 0.756(7) 1 d PU
H99 H 0.3691 0.5331 0.0764 0.229 Uiso 0.756(7) 1 calc PR
Cl99 Cl 0.2261(6) 0.4827(3) 0.0841(3) 0.151(3) Uani 0.756(7) 1 d P
Cl98 Cl 0.3133(6) 0.5835(5) 0.1426(4) 0.234(6) Uani 0.756(7) 1 d PU
Cl97 Cl 0.4057(6) 0.4665(5) 0.1388(5) 0.237(6) Uani 0.756(7) 1 d PU

loop_
_atom_site_aniso_label
_atom_site_aniso_U_11
_atom_site_aniso_U_22
_atom_site_aniso_U_33
_atom_site_aniso_U_23
_atom_site_aniso_U_13
_atom_site_aniso_U_12
Pt1 0.02295(15) 0.02138(13) 0.02562(14) 0.00090(17) 0.00284(15) 0.00205(15)
Cl1 0.0396(15) 0.0270(12) 0.0367(13) 0.0075(10) 0.0048(10) 0.0008(9)
Cl2 0.0399(16) 0.0284(11) 0.0406(13) -0.0038(9) 0.0123(12) 0.0062(11)
P1 0.0193(13) 0.0262(13) 0.0275(13) 0.0001(10) 0.0004(9) 0.0021(9)
P2 0.0258(14) 0.0247(11) 0.0267(12) -0.0013(9) 0.0029(11) 0.0028(10)
O11 0.016(3) 0.030(3) 0.022(3) 0.002(3) 0.001(2) 0.001(2)
O12 0.029(3) 0.023(3) 0.013(3) 0.001(2) 0.001(2) 0.002(2)
O21 0.018(3) 0.020(3) 0.035(4) 0.001(2) 0.005(3) -0.001(2)
O22 0.023(3) 0.027(4) 0.024(3) -0.002(3) -0.001(2) 0.008(2)
C101 0.020(5) 0.026(6) 0.041(6) -0.001(4) 0.003(4) 0.001(4)
C102 0.022(5) 0.043(7) 0.052(7) -0.003(5) 0.000(4) -0.009(4)
C103 0.024(5) 0.046(7) 0.074(8) -0.005(7) 0.000(5) -0.002(5)
C104 0.032(6) 0.064(8) 0.069(9) -0.008(6) 0.026(5) 0.000(5)
C105 0.048(6) 0.040(6) 0.045(7) 0.002(5) 0.017(5) 0.003(5)
C106 0.028(5) 0.040(6) 0.025(5) 0.007(4) 0.007(4) 0.004(4)
C107 0.016(5) 0.022(5) 0.019(5) 0.001(4) -0.003(3) -0.004(3)
C108 0.026(5) 0.029(6) 0.034(6) 0.004(5) -0.010(4) 0.010(4)
C109 0.023(4) 0.033(6) 0.026(5) 0.005(5) 0.003(3) 0.007(5)
C110 0.031(6) 0.035(6) 0.032(6) -0.007(4) -0.007(4) 0.006(4)
C111 0.022(5) 0.047(6) 0.051(6) 0.003(6) -0.001(4) 0.020(5)
C112 0.016(5) 0.044(7) 0.043(6) 0.002(5) 0.006(4) -0.002(4)
C113 0.023(5) 0.045(6) 0.022(5) 0.003(4) 0.004(4) 0.001(4)
C114 0.024(5) 0.033(6) 0.033(6) -0.003(5) -0.008(4) -0.002(4)
C115 0.024(5) 0.042(7) 0.050(7) 0.006(5) 0.006(4) -0.002(4)
C116 0.037(6) 0.036(7) 0.039(6) 0.001(5) 0.005(4) -0.016(4)
C117 0.040(6) 0.018(6) 0.063(7) 0.009(5) 0.004(5) 0.001(4)
C118 0.032(6) 0.034(7) 0.048(7) 0.011(5) -0.005(4) 0.000(4)
C119 0.028(5) 0.022(5) 0.030(6) 0.008(4) 0.000(4) -0.001(4)
C120 0.016(5) 0.034(6) 0.020(5) -0.004(4) -0.005(3) 0.000(4)
C121 0.023(5) 0.025(5) 0.023(5) 0.003(4) 0.000(4) -0.001(3)
C122 0.024(5) 0.015(4) 0.033(5) -0.001(3) 0.004(4) -0.002(3)
C123 0.029(5) 0.045(6) 0.038(6) 0.004(5) -0.003(4) -0.002(4)
C124 0.042(5) 0.044(6) 0.031(6) -0.010(6) -0.007(4) -0.003(5)
C125 0.049(6) 0.033(5) 0.032(5) -0.003(4) 0.000(5) -0.005(5)
C126 0.035(5) 0.022(5) 0.046(7) 0.000(5) 0.007(4) -0.004(3)
C127 0.030(5) 0.024(5) 0.025(5) -0.001(4) 0.003(4) 0.003(3)
C128 0.026(5) 0.021(5) 0.036(6) 0.002(4) 0.012(4) 0.004(4)
C129 0.032(5) 0.029(5) 0.047(6) 0.002(5) 0.003(4) -0.004(5)
C130 0.027(6) 0.049(8) 0.061(7) -0.005(6) 0.010(5) 0.007(4)
C131 0.029(5) 0.043(7) 0.043(7) -0.003(5) -0.006(4) 0.012(4)
C132 0.030(5) 0.037(6) 0.027(6) -0.010(5) -0.001(4) 0.001(4)
C133 0.029(5) 0.023(6) 0.032(6) 0.002(4) 0.005(4) 0.000(4)
C134 0.028(5) 0.023(5) 0.026(5) 0.003(4) 0.006(4) 0.005(4)
C201 0.022(5) 0.035(6) 0.039(6) 0.006(5) 0.001(4) -0.012(4)
C202 0.025(5) 0.030(5) 0.039(6) -0.002(4) 0.009(4) 0.000(4)
C203 0.055(7) 0.043(7) 0.047(7) -0.012(5) 0.021(6) -0.013(5)
C204 0.019(6) 0.060(8) 0.081(9) 0.008(7) 0.025(5) 0.009(5)
C205 0.019(6) 0.066(8) 0.068(9) 0.007(6) 0.012(5) 0.007(5)
C206 0.027(6) 0.041(7) 0.045(7) 0.000(5) 0.006(5) 0.005(4)
C207 0.039(6) 0.021(4) 0.016(4) -0.004(3) -0.002(4) -0.008(4)
C208 0.026(5) 0.028(6) 0.033(6) 0.008(4) 0.011(4) 0.000(4)
C209 0.034(6) 0.046(6) 0.032(6) 0.003(5) 0.001(4) -0.005(4)
C210 0.033(6) 0.061(8) 0.068(9) 0.017(7) -0.006(5) -0.016(5)
C211 0.038(6) 0.078(9) 0.053(7) 0.003(8) -0.005(5) -0.029(7)
C212 0.050(6) 0.037(7) 0.051(7) 0.013(5) 0.008(5) -0.015(5)
C213 0.022(5) 0.020(5) 0.036(5) 0.005(4) 0.012(4) -0.003(3)
C214 0.039(5) 0.023(5) 0.029(5) -0.003(4) 0.001(4) -0.004(4)
C215 0.041(5) 0.027(5) 0.028(5) 0.000(4) 0.003(4) -0.005(4)
C216 0.067(7) 0.022(5) 0.030(6) 0.001(4) 0.006(5) 0.000(4)
C217 0.045(5) 0.039(6) 0.027(5) -0.008(5) -0.008(4) 0.001(4)
C218 0.038(5) 0.022(5) 0.029(6) 0.005(4) 0.001(4) -0.008(4)
C219 0.030(5) 0.024(5) 0.030(5) 0.002(4) 0.009(4) 0.002(4)
C220 0.030(5) 0.023(5) 0.028(5) -0.003(4) 0.005(4) 0.002(4)
C221 0.017(5) 0.031(6) 0.030(5) -0.006(4) 0.006(4) -0.009(4)
C222 0.021(5) 0.029(6) 0.023(5) 0.003(4) 0.003(4) 0.006(4)
C223 0.029(6) 0.033(6) 0.037(6) 0.006(5) -0.002(4) -0.005(4)
C224 0.040(5) 0.024(5) 0.043(6) 0.011(5) 0.004(4) 0.010(5)
C225 0.024(5) 0.037(6) 0.075(8) 0.007(6) 0.010(5) 0.007(4)
C226 0.026(5) 0.036(6) 0.049(6) -0.004(5) 0.005(4) 0.009(4)
C227 0.018(5) 0.031(5) 0.032(6) -0.003(4) 0.000(4) 0.002(4)
C228 0.029(5) 0.018(5) 0.041(6) 0.005(4) -0.002(4) -0.008(4)
C229 0.021(5) 0.038(7) 0.091(9) 0.005(6) 0.006(5) 0.000(4)
C230 0.033(5) 0.027(6) 0.079(8) 0.007(5) 0.013(5) -0.013(4)
C231 0.048(7) 0.026(6) 0.061(8) -0.007(5) 0.001(5) -0.002(5)
C232 0.035(5) 0.024(6) 0.040(6) 0.006(5) 0.006(4) -0.007(5)
C233 0.026(5) 0.021(6) 0.033(6) 0.000(4) 0.000(4) -0.004(4)
C234 0.021(5) 0.026(6) 0.032(6) 0.008(4) 0.009(4) 0.004(4)
O1 0.31(2) 0.33(3) 0.35(3) 0.04(2) -0.026(18) 0.16(2)
C1 0.21(2) 0.26(2) 0.174(15) 0.163(15) 0.096(14) 0.032(19)
C2 0.34(3) 0.22(2) 0.39(4) -0.18(3) -0.07(3) -0.12(2)
C3 0.33(3) 0.098(14) 0.21(2) -0.067(14) 0.15(2) -0.067(17)
C4 0.50(4) 0.19(3) 0.44(3) -0.19(3) 0.00(3) 0.01(3)
C99 0.29(3) 0.14(2) 0.14(2) -0.098(19) -0.15(2) 0.15(2)
Cl99 0.142(6) 0.140(5) 0.170(7) -0.004(5) -0.044(5) -0.024(5)
Cl98 0.231(9) 0.208(9) 0.263(11) -0.126(8) -0.146(8) 0.096(7)
Cl97 0.157(7) 0.307(12) 0.247(12) -0.148(11) -0.052(7) 0.091(7)

loop_
_atom_type_symbol
_atom_type_description
_atom_type_scat_dispersion_real
_atom_type_scat_dispersion_imag
_atom_type_scat_source
C C 0.0033 0.0016 'International Tables Vol C Tables 4.2.6.8 and 6.1.1.4'
H H 0.0000 0.0000 'International Tables Vol C Tables 4.2.6.8 and 6.1.1.4'
O O 0.0106 0.0060 'International Tables Vol C Tables 4.2.6.8 and 6.1.1.4'
P P 0.1023 0.0942 'International Tables Vol C Tables 4.2.6.8 and 6.1.1.4'
Cl Cl 0.1484 0.1585 'International Tables Vol C Tables 4.2.6.8 and 6.1.1.4'
Pt Pt -1.7033 8.3905 'International Tables Vol C Tables 4.2.6.8 and 6.1.1.4'

loop_
_geom_angle_atom_site_label_1
_geom_angle_atom_site_label_2
_geom_angle_atom_site_label_3
_geom_angle
P2 Pt1 P1 101.01(8)
P2 Pt1 Cl2 85.14(7)
P1 Pt1 Cl2 173.78(8)
P2 Pt1 Cl1 174.26(8)
P1 Pt1 Cl1 84.66(8)
Cl2 Pt1 Cl1 89.21(8)
O11 P1 O12 102.6(3)
O11 P1 C101 102.3(4)
O12 P1 C101 105.8(4)
O11 P1 Pt1 113.4(2)
O12 P1 Pt1 115.3(2)
C101 P1 Pt1 115.8(3)
O22 P2 O21 103.3(3)
O22 P2 C201 102.6(4)
O21 P2 C201 104.0(4)
O22 P2 Pt1 113.9(2)
O21 P2 Pt1 114.7(2)
C201 P2 Pt1 116.8(3)
C107 O11 P1 116.7(5)
C134 O12 P1 117.7(5)
C207 O21 P2 116.9(5)
C234 O22 P2 116.1(5)
C106 C101 C102 120.2(8)
C106 C101 P1 121.6(7)
C102 C101 P1 118.1(8)
C103 C102 C101 118.3(10)
C104 C103 C102 122.6(10)
C103 C104 C105 119.6(9)
C106 C105 C104 119.8(9)
C105 C106 C101 119.5(9)
C120 C107 O11 118.7(7)
C120 C107 C108 125.6(7)
O11 C107 C108 115.7(7)
C109 C108 C113 120.4(8)
C109 C108 C107 122.9(8)
C113 C108 C107 116.7(8)
C110 C109 C108 120.7(8)
C111 C110 C109 119.3(9)
C112 C111 C110 121.2(8)
C111 C112 C113 123.3(8)
C112 C113 C108 115.2(9)
C112 C113 C114 125.2(8)
C108 C113 C114 119.6(8)
C115 C114 C119 117.9(9)
C115 C114 C113 122.1(8)
C119 C114 C113 120.0(8)
C116 C115 C114 122.3(9)
C115 C116 C117 120.2(9)
C118 C117 C116 120.0(9)
C117 C118 C119 121.7(9)
C118 C119 C114 117.8(8)
C118 C119 C120 122.3(8)
C114 C119 C120 119.9(8)
C107 C120 C119 118.1(7)
C107 C120 C121 119.0(7)
C119 C120 C121 122.8(8)
C134 C121 C122 117.1(7)
C134 C121 C120 120.8(7)
C122 C121 C120 122.1(7)
C123 C122 C127 119.4(7)
C123 C122 C121 121.1(7)
C127 C122 C121 119.4(7)
C124 C123 C122 121.4(8)
C123 C124 C125 120.2(8)
C126 C125 C124 118.5(8)
C125 C126 C127 123.2(8)
C122 C127 C126 117.2(8)
C122 C127 C128 121.2(7)
C126 C127 C128 121.6(7)
C129 C128 C133 116.9(8)
C129 C128 C127 125.0(8)
C133 C128 C127 118.2(7)
C130 C129 C128 123.5(9)
C129 C130 C131 119.9(9)
C132 C131 C130 119.3(9)
C131 C132 C133 121.4(9)
C132 C133 C128 119.0(8)
C132 C133 C134 123.4(8)
C128 C133 C134 117.7(8)
C121 C134 O12 118.4(7)
C121 C134 C133 126.2(8)
O12 C134 C133 115.4(7)
C202 C201 C206 119.3(9)
C202 C201 P2 121.8(7)
C206 C201 P2 118.4(8)
C201 C202 C203 119.0(9)
C204 C203 C202 120.1(10)
C205 C204 C203 120.9(9)
C204 C205 C206 119.8(10)
C205 C206 C201 120.8(10)
C220 C207 C208 125.5(8)
C220 C207 O21 117.7(7)
C208 C207 O21 116.7(7)
C207 C208 C213 117.7(8)
C207 C208 C209 121.6(8)
C213 C208 C209 120.6(8)
C210 C209 C208 119.2(9)
C209 C210 C211 121.7(10)
C212 C211 C210 120.4(9)
C211 C212 C213 120.4(9)
C208 C213 C212 117.7(8)
C208 C213 C214 118.8(7)
C212 C213 C214 123.4(8)
C219 C214 C215 117.5(8)
C219 C214 C213 121.0(8)
C215 C214 C213 121.5(7)
C216 C215 C214 119.8(8)
C215 C216 C217 121.7(8)
C218 C217 C216 119.1(8)
C217 C218 C219 120.6(8)
C218 C219 C214 121.2(8)
C218 C219 C220 119.2(7)
C214 C219 C220 119.4(8)
C207 C220 C219 116.8(7)
C207 C220 C221 120.1(8)
C219 C220 C221 123.1(8)
C234 C221 C222 119.9(7)
C234 C221 C220 118.3(8)
C222 C221 C220 121.9(8)
C223 C222 C227 120.0(8)
C223 C222 C221 121.3(8)
C227 C222 C221 118.6(8)
C224 C223 C222 119.6(9)
C223 C224 C225 122.2(10)
C226 C225 C224 118.7(9)
C225 C226 C227 122.2(9)
C226 C227 C222 117.1(9)
C226 C227 C228 123.0(8)
C222 C227 C228 119.8(7)
C233 C228 C229 118.9(8)
C233 C228 C227 120.0(7)
C229 C228 C227 121.1(8)
C230 C229 C228 118.9(8)
C231 C230 C229 120.9(8)
C230 C231 C232 120.8(9)
C231 C232 C233 120.4(8)
C232 C233 C228 120.0(8)
C232 C233 C234 122.1(8)
C228 C233 C234 117.9(8)
C221 C234 O22 119.3(7)
C221 C234 C233 123.8(8)
O22 C234 C233 116.9(8)
C1 O1 C4 91.7(13)
O1 C1 C2 106.2(16)
C3 C2 C1 103.8(13)
C2 C3 C4 114.8(16)
C3 C4 O1 93.4(12)
Cl98 C99 Cl97 118.0(14)
Cl98 C99 Cl99 113.1(16)
Cl97 C99 Cl99 114.7(18)

loop_
_geom_bond_atom_site_label_1
_geom_bond_atom_site_label_2
_geom_bond_distance
Pt1 P2 2.196(2)
Pt1 P1 2.201(2)
Pt1 Cl2 2.342(2)
Pt1 Cl1 2.347(2)
P1 O11 1.599(5)
P1 O12 1.606(5)
P1 C101 1.781(9)
P2 O22 1.604(6)
P2 O21 1.613(5)
P2 C201 1.795(9)
O11 C107 1.419(9)
O12 C134 1.420(9)
O21 C207 1.435(9)
O22 C234 1.410(9)
C101 C106 1.401(12)
C101 C102 1.402(12)
C102 C103 1.388(12)
C103 C104 1.343(14)
C104 C105 1.410(13)
C105 C106 1.387(11)
C107 C120 1.351(12)
C107 C108 1.440(12)
C108 C109 1.390(13)
C108 C113 1.433(12)
C109 C110 1.375(11)
C110 C111 1.367(12)
C111 C112 1.340(13)
C112 C113 1.401(12)
C113 C114 1.444(13)
C114 C115 1.420(12)
C114 C119 1.435(12)
C115 C116 1.338(12)
C116 C117 1.393(12)
C117 C118 1.377(11)
C118 C119 1.402(12)
C119 C120 1.440(11)
C120 C121 1.487(11)
C121 C134 1.345(10)
C121 C122 1.461(10)
C122 C123 1.399(11)
C122 C127 1.410(10)
C123 C124 1.358(12)
C124 C125 1.415(12)
C125 C126 1.350(12)
C126 C127 1.414(11)
C127 C128 1.456(12)
C128 C129 1.381(11)
C128 C133 1.420(12)
C129 C130 1.339(12)
C130 C131 1.408(13)
C131 C132 1.339(12)
C132 C133 1.419(12)
C133 C134 1.420(11)
C201 C202 1.380(12)
C201 C206 1.398(13)
C202 C203 1.404(12)
C203 C204 1.380(14)
C204 C205 1.351(14)
C205 C206 1.377(12)
C207 C220 1.358(11)
C207 C208 1.409(11)
C208 C213 1.417(11)
C208 C209 1.425(12)
C209 C210 1.352(13)
C210 C211 1.392(15)
C211 C212 1.384(13)
C212 C213 1.420(11)
C213 C214 1.453(11)
C214 C219 1.389(11)
C214 C215 1.433(11)
C215 C216 1.353(11)
C216 C217 1.394(11)
C217 C218 1.364(11)
C218 C219 1.382(11)
C219 C220 1.478(12)
C220 C221 1.501(11)
C221 C234 1.350(12)
C221 C222 1.437(11)
C222 C223 1.415(12)
C222 C227 1.422(11)
C223 C224 1.362(12)
C224 C225 1.386(12)
C225 C226 1.380(12)
C226 C227 1.412(11)
C227 C228 1.454(11)
C228 C233 1.400(12)
C228 C229 1.436(12)
C229 C230 1.394(13)
C230 C231 1.371(12)
C231 C232 1.378(12)
C232 C233 1.393(12)
C233 C234 1.425(11)
O1 C1 1.39(3)
O1 C4 1.76(3)
C1 C2 1.431(17)
C2 C3 1.338(16)
C3 C4 1.400(17)
C99 Cl98 1.497(19)
C99 Cl97 1.54(2)
C99 Cl99 1.70(3)
